data_4516321
loop_
_publ_author_name
'Duggirala, Naga Kiran'
'Wood, Geoffrey P. F.'
'Fischer, Addison'
'Wojtas, \/Lukasz'
'Perry, Miranda L.'
'Zaworotko, Michael J.'

_publ_section_title
;
 Hydrogen Bond Hierarchy: Persistent
 Phenol&#x00B7;&#x00B7;&#x00B7;Chloride Hydrogen Bonds in the Presence of
 Carboxylic Acid Moieties
;
_journal_issue 9
_journal_name_full 'Crystal Growth &amp; Design'
_journal_page_first 4341
_journal_paper_doi 10.1021/acs.cgd.5b00628
_journal_volume 15
_journal_year 2015
_chemical_formula_moiety 'C7 H6 O4, C4 H12 N, Cl'
_chemical_formula_sum 'C11 H18 Cl N O4'
_chemical_formula_weight 263.71
_space_group_IT_number 2
_space_group_name_Hall '-P 1'
_space_group_name_H-M_alt 'P -1'
_symmetry_cell_setting triclinic
_symmetry_space_group_name_H-M 'P -1'
_atom_sites_solution_hydrogens geom
_atom_sites_solution_primary direct
_atom_sites_solution_secondary difmap
_audit_creation_method SHELXL-97
_cell_angle_alpha 71.370(4)
_cell_angle_beta 77.094(3)
_cell_angle_gamma 76.917(4)
_cell_formula_units_Z 2
_cell_length_a 6.1688(5)
_cell_length_b 9.4614(8)
_cell_length_c 13.2542(10)
_cell_measurement_temperature 268(2)
_cell_volume 704.40(10)
_computing_cell_refinement 'APEX2 (Bruker, 2010); SAINT (Bruker, 2009)'
_computing_data_collection 'APEX2 (Bruker, 2010)'
_computing_data_reduction 'SAINT (Bruker, 2009);XPREP(Sheldrick,2008)'
_computing_publication_material 'OLEX2 (Dolomanov,2009)'
_computing_structure_refinement 'SHELXTL (Sheldrick, 2008), OLEX2 (2009)'
_computing_structure_solution 'SHELXS-97 (Sheldrick, 2008)'
_diffrn_ambient_temperature 268(2)
_diffrn_measured_fraction_theta_full 0.966
_diffrn_measured_fraction_theta_max 0.966
_diffrn_measurement_device_type 'BRUKER SMART APEXII CCD'
_diffrn_measurement_method 'omega scans'
_diffrn_radiation_monochromator graphite
_diffrn_radiation_source 'fine-focus sealed tube'
_diffrn_radiation_type CuK\a
_diffrn_radiation_wavelength 1.54178
_diffrn_reflns_av_R_equivalents 0.0512
_diffrn_reflns_av_sigmaI/netI 0.0422
_diffrn_reflns_limit_h_max 7
_diffrn_reflns_limit_h_min -7
_diffrn_reflns_limit_k_max 11
_diffrn_reflns_limit_k_min -10
_diffrn_reflns_limit_l_max 15
_diffrn_reflns_limit_l_min -15
_diffrn_reflns_number 9729
_diffrn_reflns_theta_full 66.24
_diffrn_reflns_theta_max 66.24
_diffrn_reflns_theta_min 3.57
_exptl_absorpt_coefficient_mu 2.450
_exptl_absorpt_correction_T_max 0.8873
_exptl_absorpt_correction_T_min 0.7101
_exptl_absorpt_correction_type multi-scan
_exptl_absorpt_process_details 'SADABS; (Sheldrick, 2003)'
_exptl_crystal_colour colorless
_exptl_crystal_density_diffrn 1.243
_exptl_crystal_density_method 'not measured'
_exptl_crystal_description plate
_exptl_crystal_F_000 280
_exptl_crystal_size_max 0.15
_exptl_crystal_size_mid 0.10
_exptl_crystal_size_min 0.05
_refine_diff_density_max 0.315
_refine_diff_density_min -0.225
_refine_diff_density_rms 0.059
_refine_ls_extinction_method none
_refine_ls_goodness_of_fit_ref 1.061
_refine_ls_hydrogen_treatment mixed
_refine_ls_matrix_type full
_refine_ls_number_parameters 171
_refine_ls_number_reflns 2383
_refine_ls_number_restraints 1
_refine_ls_restrained_S_all 1.061
_refine_ls_R_factor_all 0.0609
_refine_ls_R_factor_gt 0.0497
_refine_ls_shift/su_max 0.000
_refine_ls_shift/su_mean 0.000
_refine_ls_structure_factor_coef Fsqd
_refine_ls_weighting_details 'calc w=1/[\s^2^(Fo^2^)+(0.0779P)^2^+0.2275P] where P=(Fo^2^+2Fc^2^)/3'
_refine_ls_weighting_scheme calc
_refine_ls_wR_factor_gt 0.1380
_refine_ls_wR_factor_ref 0.1480
_reflns_number_gt 1931
_reflns_number_total 2383
_reflns_threshold_expression >2sigma(I)
_cod_data_source_file cg5b00628_si_016.cif
_cod_data_source_block shelxl
_cod_original_sg_symbol_H-M P-1
_cod_database_code 4516321

loop_
_symmetry_equiv_pos_as_xyz
'x, y, z'
'-x, -y, -z'

loop_
_atom_site_label
_atom_site_type_symbol
_atom_site_fract_x
_atom_site_fract_y
_atom_site_fract_z
_atom_site_U_iso_or_equiv
_atom_site_adp_type
_atom_site_occupancy
_atom_site_symmetry_multiplicity
_atom_site_calc_flag
_atom_site_refinement_flags
_atom_site_disorder_assembly
_atom_site_disorder_group
C3 C 0.3011(4) 0.6065(3) 0.89687(18) 0.0496(5) Uani 1 1 d . . .
N4 N 0.0748(3) 0.2490(2) 0.73615(16) 0.0543(5) Uani 1 1 d . . .
O5 O -0.4204(3) 0.9005(3) 0.7994(2) 0.0862(7) Uani 1 1 d . . .
H5 H -0.436(5) 0.910(4) 0.861(3) 0.077(10) Uiso 1 1 d . . .
O6 O 0.1540(4) 0.7776(3) 0.52679(16) 0.0930(7) Uani 1 1 d D . .
H6 H 0.280(4) 0.718(4) 0.518(3) 0.111(13) Uiso 1 1 d D . .
C7 C 0.1510(4) 0.6883(2) 0.81644(18) 0.0465(5) Uani 1 1 d . . .
C8 C 0.2297(4) 0.6943(3) 0.70881(18) 0.0524(6) Uani 1 1 d . . .
H8 H 0.3759 0.6491 0.6875 0.063 Uiso 1 1 calc R . .
C9 C -0.0662(4) 0.7568(2) 0.84939(19) 0.0515(6) Uani 1 1 d . . .
H9 H -0.1171 0.7528 0.9216 0.062 Uiso 1 1 calc R . .
C10 C -0.1292(5) 0.8370(3) 0.6658(2) 0.0664(7) Uani 1 1 d . . .
H10 H -0.2236 0.8872 0.6149 0.080 Uiso 1 1 calc R . .
C11 C 0.0877(5) 0.7686(3) 0.6335(2) 0.0611(7) Uani 1 1 d . . .
C12 C -0.2058(4) 0.8311(3) 0.7730(2) 0.0596(6) Uani 1 1 d . . .
C13 C 0.2387(6) 0.2925(4) 0.7820(3) 0.0839(9) Uani 1 1 d . . .
H13A H 0.3244 0.2031 0.8229 0.126 Uiso 1 1 calc R . .
H13B H 0.1594 0.3541 0.8283 0.126 Uiso 1 1 calc R . .
H13C H 0.3387 0.3485 0.7246 0.126 Uiso 1 1 calc R . .
C14 C 0.1971(5) 0.1611(4) 0.6598(3) 0.0816(9) Uani 1 1 d . . .
H14A H 0.2907 0.2221 0.6023 0.122 Uiso 1 1 calc R . .
H14B H 0.0903 0.1322 0.6306 0.122 Uiso 1 1 calc R . .
H14C H 0.2895 0.0721 0.6971 0.122 Uiso 1 1 calc R . .
C15 C -0.0628(5) 0.3904(4) 0.6760(3) 0.0919(10) Uani 1 1 d . . .
H15A H -0.1389 0.4496 0.7244 0.138 Uiso 1 1 calc R . .
H15B H -0.1721 0.3638 0.6468 0.138 Uiso 1 1 calc R . .
H15C H 0.0346 0.4482 0.6182 0.138 Uiso 1 1 calc R . .
C16 C -0.0707(7) 0.1563(4) 0.8262(3) 0.1190(15) Uani 1 1 d . . .
H16A H 0.0221 0.0714 0.8674 0.178 Uiso 1 1 calc R . .
H16B H -0.1708 0.1207 0.7974 0.178 Uiso 1 1 calc R . .
H16C H -0.1573 0.2169 0.8720 0.178 Uiso 1 1 calc R . .
Cl3 Cl 0.5000 1.0000 1.0000 0.0757(3) Uani 1 2 d S . .
Cl1 Cl 0.5000 0.5000 0.5000 0.0719(3) Uani 1 2 d S . .
O1 O 0.2378(3) 0.6143(2) 0.99292(13) 0.0700(5) Uani 1 1 d . . .
H1 H 0.3415 0.5721 1.0411 0.058(13) Uiso 0.50 1 d PR A 2
O2 O 0.4868(3) 0.5291(2) 0.86768(13) 0.0698(5) Uani 1 1 d . . .
H2 H 0.5898 0.4819 0.9190 0.078(16) Uiso 0.50 1 d PR B 1

loop_
_atom_site_aniso_label
_atom_site_aniso_U_11
_atom_site_aniso_U_22
_atom_site_aniso_U_33
_atom_site_aniso_U_23
_atom_site_aniso_U_13
_atom_site_aniso_U_12
C3 0.0475(12) 0.0510(12) 0.0506(13) -0.0211(10) -0.0123(10) 0.0048(10)
N4 0.0460(10) 0.0571(11) 0.0574(12) -0.0173(9) -0.0017(8) -0.0091(8)
O5 0.0615(12) 0.1053(16) 0.0987(17) -0.0552(13) -0.0366(11) 0.0339(11)
O6 0.1162(18) 0.0950(15) 0.0523(11) -0.0240(10) -0.0318(11) 0.0355(14)
C7 0.0481(12) 0.0412(11) 0.0517(13) -0.0166(9) -0.0143(10) 0.0009(9)
C8 0.0552(13) 0.0481(12) 0.0528(14) -0.0187(10) -0.0132(11) 0.0044(10)
C9 0.0504(13) 0.0504(13) 0.0563(13) -0.0222(10) -0.0159(10) 0.0035(10)
C10 0.0767(17) 0.0566(14) 0.0710(17) -0.0257(12) -0.0401(14) 0.0175(13)
C11 0.0814(17) 0.0508(13) 0.0510(14) -0.0175(11) -0.0260(12) 0.0085(12)
C12 0.0556(14) 0.0527(13) 0.0754(17) -0.0291(12) -0.0259(12) 0.0122(11)
C13 0.097(2) 0.0793(19) 0.082(2) -0.0115(15) -0.0336(17) -0.0256(17)
C14 0.0742(18) 0.087(2) 0.082(2) -0.0410(17) -0.0064(15) 0.0081(15)
C15 0.0670(18) 0.090(2) 0.107(3) -0.0265(19) -0.0237(17) 0.0177(16)
C16 0.138(3) 0.101(3) 0.114(3) -0.039(2) 0.052(3) -0.072(3)
Cl3 0.0626(6) 0.0905(7) 0.0517(5) -0.0124(4) 0.0098(4) 0.0011(5)
Cl1 0.0585(5) 0.0861(7) 0.0530(5) -0.0168(4) 0.0067(4) 0.0037(4)
O1 0.0618(10) 0.0921(13) 0.0509(10) -0.0306(9) -0.0181(8) 0.0215(9)
O2 0.0593(10) 0.0861(13) 0.0571(10) -0.0310(9) -0.0198(8) 0.0272(9)

loop_
_atom_type_symbol
_atom_type_description
_atom_type_scat_dispersion_real
_atom_type_scat_dispersion_imag
_atom_type_scat_source
C C 0.0181 0.0091 'International Tables Vol C Tables 4.2.6.8 and 6.1.1.4'
H H 0.0000 0.0000 'International Tables Vol C Tables 4.2.6.8 and 6.1.1.4'
Cl Cl 0.3639 0.7018 'International Tables Vol C Tables 4.2.6.8 and 6.1.1.4'
N N 0.0311 0.0180 'International Tables Vol C Tables 4.2.6.8 and 6.1.1.4'
O O 0.0492 0.0322 'International Tables Vol C Tables 4.2.6.8 and 6.1.1.4'

loop_
_geom_angle_atom_site_label_1
_geom_angle_atom_site_label_2
_geom_angle_atom_site_label_3
_geom_angle
O2 C3 O1 122.4(2)
O2 C3 C7 118.78(19)
O1 C3 C7 118.86(18)
C13 N4 C14 109.6(2)
C13 N4 C16 108.4(3)
C14 N4 C16 110.4(2)
C13 N4 C15 108.6(2)
C14 N4 C15 108.9(2)
C16 N4 C15 111.0(3)
C12 O5 H5 109(2)
C11 O6 H6 110(3)
C8 C7 C9 121.1(2)
C8 C7 C3 119.07(19)
C9 C7 C3 119.9(2)
C11 C8 C7 119.2(2)
C11 C8 H8 120.4
C7 C8 H8 120.4
C12 C9 C7 119.1(2)
C12 C9 H9 120.5
C7 C9 H9 120.5
C12 C10 C11 120.4(2)
C12 C10 H10 119.8
C11 C10 H10 119.8
O6 C11 C8 122.1(2)
O6 C11 C10 117.8(2)
C8 C11 C10 120.1(2)
O5 C12 C10 117.4(2)
O5 C12 C9 122.3(2)
C10 C12 C9 120.2(2)
N4 C13 H13A 109.5
N4 C13 H13B 109.5
H13A C13 H13B 109.5
N4 C13 H13C 109.5
H13A C13 H13C 109.5
H13B C13 H13C 109.5
N4 C14 H14A 109.5
N4 C14 H14B 109.5
H14A C14 H14B 109.5
N4 C14 H14C 109.5
H14A C14 H14C 109.5
H14B C14 H14C 109.5
N4 C15 H15A 109.5
N4 C15 H15B 109.5
H15A C15 H15B 109.5
N4 C15 H15C 109.5
H15A C15 H15C 109.5
H15B C15 H15C 109.5
N4 C16 H16A 109.5
N4 C16 H16B 109.5
H16A C16 H16B 109.5
N4 C16 H16C 109.5
H16A C16 H16C 109.5
H16B C16 H16C 109.5
C3 O1 H1 118.0
C3 O2 H2 118.6

loop_
_geom_bond_atom_site_label_1
_geom_bond_atom_site_label_2
_geom_bond_distance
C3 O2 1.265(3)
C3 O1 1.266(3)
C3 C7 1.477(3)
N4 C13 1.477(3)
N4 C14 1.482(3)
N4 C16 1.486(4)
N4 C15 1.501(4)
O5 C12 1.361(3)
O5 H5 0.84(3)
O6 C11 1.362(3)
O6 H6 0.858(19)
C7 C8 1.387(3)
C7 C9 1.390(3)
C8 C11 1.386(3)
C8 H8 0.9300
C9 C12 1.386(3)
C9 H9 0.9300
C10 C12 1.382(4)
C10 C11 1.386(4)
C10 H10 0.9300
C13 H13A 0.9600
C13 H13B 0.9600
C13 H13C 0.9600
C14 H14A 0.9600
C14 H14B 0.9600
C14 H14C 0.9600
C15 H15A 0.9600
C15 H15B 0.9600
C15 H15C 0.9600
C16 H16A 0.9600
C16 H16B 0.9600
C16 H16C 0.9600
O1 H1 0.9378
O2 H2 0.9674

loop_
_geom_hbond_atom_site_label_D
_geom_hbond_atom_site_label_H
_geom_hbond_atom_site_label_A
_geom_hbond_distance_DH
_geom_hbond_distance_HA
_geom_hbond_distance_DA
_geom_hbond_angle_DHA
_geom_hbond_site_symmetry_A
O5 H5 Cl3 0.84(3) 2.19(3) 3.001(2) 165(3) 1_455
O6 H6 Cl1 0.858(19) 2.25(2) 3.050(2) 155(3) .
O1 H1 O2 0.94 1.70 2.626(2) 171.2 2_667
O2 H2 O1 0.97 1.66 2.626(2) 174.8 2_667
